data_1533211
loop_
_publ_author_name
'Naumov, N.G.'
'Cordier, S.'
'Perrin, C.'

_publ_section_title
;
 Synthesis and structures of new cyanide and thiocyanate complexes based
 on (Nb6 Cl(i)12) cluster core: Cs4 (Nb6 Cl(i)12 (C N)(a)6)* (H2 O), Cs4
 (Nb6 Cl(i)12 (N C S)(a)6) and the double salt (Me4 N)4 (Nb6 Cl(i)12 (C
 N)(a)6) * 2(Me4 N Cl) * (H 2O)
;
_journal_name_full 'Solid State Sciences'
_journal_page_first 1359
_journal_page_last 1367
_journal_volume 5
_journal_year 2003
_chemical_formula_sum 'C6 H1.76 Cl12 Cs4 N6 Nb6 O0.88'
_chemical_name_systematic 'Cs4 (Cl12 (Nb (C N))6) (H2 O)0.88'
_space_group_IT_number 12
_symmetry_space_group_name_Hall '-C 2y'
_symmetry_space_group_name_H-M 'C 1 2/m 1'
_cell_angle_alpha 90
_cell_angle_beta 100.34
_cell_angle_gamma 90
_cell_formula_units_Z 2
_cell_length_a 11.9804
_cell_length_b 15.3343
_cell_length_c 9.0816
_cell_volume 1641.296
_citation_journal_id_ASTM SSSCFJ
_cod_data_source_file Naumov_SSSCFJ_2003_966.cif
_cod_data_source_block C6H1.76Cl12Cs4N6Nb6O0.88
_cod_database_code 1533211

loop_
_symmetry_equiv_pos_as_xyz
x,y,z
-x,y,-z
-x,-y,-z
x,-y,z
x+1/2,y+1/2,z
-x+1/2,y+1/2,-z
-x+1/2,-y+1/2,-z
x+1/2,-y+1/2,z

loop_
_atom_site_label
_atom_site_type_symbol
_atom_site_fract_x
_atom_site_fract_y
_atom_site_fract_z
_atom_site_occupancy
_atom_site_U_iso_or_equiv
N1 N-1 0.6296 0.7464 0.6399 1 0.0
O1 O-2 -0.026 0 -0.075 0.44 0.0
Cl2 Cl-1 0 0.7257 0 1 0.0
C1 C 0.6053 0.7986 0.7162 1 0.0
Nb1 Nb+2 0.5512 -0.0955 0.8651 1 0.0
Cs1 Cs+1 0.8769 0.8538 0.6547 1 0.0
Cl4 Cl-1 0.6216 0 0.6823 1 0.0
C2 C 0.838 0 0.272 1 0.0
Nb2 Nb+2 0.6608 0 0.1319 1 0.0
N2 N-1 0.9298 0 0.3322 1 0.0
Cl3 Cl-1 0.7484 0.8859 -0.0027 1 0.0
Cl1 Cl-1 0.8721 0.6115 0.6855 1 0.0
